data_7030990
loop_
_publ_author_name
'Burgess, Michael G.'
'Naveed Zafar, M.'
'Horner, Stephen T.'
'Clark, George R.'
'James Wright, L.'

_publ_section_title
;
 Controlled translocation of palladium(ii) within a 22 ring atom
 macrocyclic ligand.
;
_journal_issue 45
_journal_name_full 'Dalton transactions (Cambridge, England : 2003)'
_journal_page_first 17006
_journal_page_last 17016
_journal_paper_doi 10.1039/c4dt00765d
_journal_volume 43
_journal_year 2014
_chemical_formula_moiety 'C27 H30 N8 O4'
_chemical_formula_sum 'C27 H30 N8 O4'
_chemical_formula_weight 530.59
_chemical_name_systematic
;
 ?
;
_space_group_IT_number 14
_symmetry_cell_setting monoclinic
_symmetry_space_group_name_Hall '-P 2ybc'
_symmetry_space_group_name_H-M 'P 1 21/c 1'
_atom_sites_solution_hydrogens geom
_atom_sites_solution_primary direct
_atom_sites_solution_secondary difmap
_audit_creation_method SHELXL-97
_cell_angle_alpha 90.00
_cell_angle_beta 91.032(1)
_cell_angle_gamma 90.00
_cell_formula_units_Z 8
_cell_length_a 27.2057(4)
_cell_length_b 24.9559(1)
_cell_length_c 9.3707(2)
_cell_measurement_reflns_used 8192
_cell_measurement_temperature 87(2)
_cell_measurement_theta_max 25.00
_cell_measurement_theta_min 1.63
_cell_volume 6361.14(17)
_computing_cell_refinement 'SAINT (Bruker, 1995)'
_computing_data_collection 'SMART (Bruker, 1995)'
_computing_data_reduction SAINT
_computing_molecular_graphics 'Ortep-III (Burnett & Johnson, 1996)'
_computing_publication_material 'SHELXTL (Sheldrick, 2008)'
_computing_structure_refinement 'SHELXL97 (Sheldrick, 2008)'
_computing_structure_solution 'SHELXS97 (Sheldrick, 2008)'
_diffrn_ambient_temperature 87(2)
_diffrn_measured_fraction_theta_full 0.998
_diffrn_measured_fraction_theta_max 0.998
_diffrn_measurement_device_type 'Siemens SMART CCD'
_diffrn_measurement_method 'Area detector \w scans'
_diffrn_radiation_monochromator graphite
_diffrn_radiation_source 'fine-focus sealed tube'
_diffrn_radiation_type MoK\a
_diffrn_radiation_wavelength 0.71073
_diffrn_reflns_av_R_equivalents 0.0384
_diffrn_reflns_av_sigmaI/netI 0.0802
_diffrn_reflns_limit_h_max 32
_diffrn_reflns_limit_h_min -32
_diffrn_reflns_limit_k_max 29
_diffrn_reflns_limit_k_min 0
_diffrn_reflns_limit_l_max 11
_diffrn_reflns_limit_l_min 0
_diffrn_reflns_number 35496
_diffrn_reflns_theta_full 25.00
_diffrn_reflns_theta_max 25.00
_diffrn_reflns_theta_min 1.63
_diffrn_standards_decay_% 0
_diffrn_standards_interval_count 0
_diffrn_standards_interval_time 0
_diffrn_standards_number 0
_exptl_absorpt_coefficient_mu 0.077
_exptl_absorpt_correction_T_max 0.979856
_exptl_absorpt_correction_T_min 0.874580
_exptl_absorpt_correction_type multi-scan
_exptl_absorpt_process_details 'SADABS; Sheldrick, 1997'
_exptl_crystal_colour colourless
_exptl_crystal_density_diffrn 1.108
_exptl_crystal_density_method 'not measured'
_exptl_crystal_description plate
_exptl_crystal_F_000 2240
_exptl_crystal_size_max 0.32
_exptl_crystal_size_mid 0.26
_exptl_crystal_size_min 0.08
_refine_diff_density_max 0.300
_refine_diff_density_min -0.315
_refine_diff_density_rms 0.056
_refine_ls_extinction_method none
_refine_ls_goodness_of_fit_ref 1.032
_refine_ls_hydrogen_treatment constr
_refine_ls_matrix_type full
_refine_ls_number_parameters 705
_refine_ls_number_reflns 11179
_refine_ls_number_restraints 0
_refine_ls_restrained_S_all 1.032
_refine_ls_R_factor_all 0.1138
_refine_ls_R_factor_gt 0.0679
_refine_ls_shift/su_max 0.000
_refine_ls_shift/su_mean 0.000
_refine_ls_structure_factor_coef Fsqd
_refine_ls_weighting_details 'calc w=1/[\s^2^(Fo^2^)+(0.0851P)^2^+1.4208P] where P=(Fo^2^+2Fc^2^)/3'
_refine_ls_weighting_scheme calc
_refine_ls_wR_factor_gt 0.1660
_refine_ls_wR_factor_ref 0.1832
_reflns_number_gt 6619
_reflns_number_total 11179
_reflns_threshold_expression I>2\s(I)
_cod_data_source_file c4dt00765d2.cif
_cod_data_source_block H4L;
_cod_depositor_comments
;
The following automatic conversions were performed:

'_symmetry_cell_setting' value 'Monoclinic' changed to 'monoclinic'
according to
/usr/data/users/saulius/crontab/automatic-downloads/rss-feeds/RSC/lib/dictionaries/cif_core.dic
dictionary named 'cif_core.dic' version 2.4.2 from 2011-04-26.

Automatic conversion script
Id: cif_fix_values 2281 2013-09-26 08:29:07Z andrius 

 Adding full bibliography for 7030990--7030993.cif.
;
_cod_original_sg_symbol_Hall -P_2ybc
_cod_original_sg_symbol_H-M P21/c
_cod_database_code 7030990

loop_
_symmetry_equiv_pos_as_xyz
'x, y, z'
'-x, y+1/2, -z+1/2'
'-x, -y, -z'
'x, -y-1/2, z-1/2'

loop_
_atom_site_label
_atom_site_type_symbol
_atom_site_fract_x
_atom_site_fract_y
_atom_site_fract_z
_atom_site_U_iso_or_equiv
_atom_site_adp_type
_atom_site_occupancy
_atom_site_symmetry_multiplicity
_atom_site_calc_flag
_atom_site_refinement_flags
O1A O -0.07791(9) 0.40459(9) 0.4068(2) 0.0389(6) Uani 1 1 d .
O2A O 0.05901(8) 0.21330(8) 0.7838(3) 0.0410(6) Uani 1 1 d .
O3A O 0.01968(7) 0.60881(8) 1.0792(2) 0.0256(5) Uani 1 1 d .
O4A O 0.21432(8) 0.41273(9) 1.2856(2) 0.0387(6) Uani 1 1 d .
N1A N -0.04377(9) 0.42610(9) 0.6256(3) 0.0240(6) Uani 1 1 d .
H1A H -0.0319 0.4120 0.7026 0.029 Uiso 1 1 calc R
N2A N -0.00930(9) 0.32286(9) 0.6445(3) 0.0261(6) Uani 1 1 d .
N3A N 0.06097(9) 0.30215(9) 0.8423(3) 0.0278(6) Uani 1 1 d .
H3A H 0.0466 0.3322 0.8251 0.033 Uiso 1 1 calc R
N4A N -0.03335(8) 0.50507(9) 0.7484(3) 0.0235(6) Uani 1 1 d .
N5A N 0.10730(8) 0.35261(10) 0.9953(3) 0.0268(6) Uani 1 1 d .
N6A N -0.02472(8) 0.58343(9) 0.8879(3) 0.0230(6) Uani 1 1 d .
H6A H -0.0476 0.6034 0.9212 0.028 Uiso 1 1 calc R
N7A N 0.14912(8) 0.41439(10) 1.1285(3) 0.0276(6) Uani 1 1 d .
H7A H 0.1277 0.4358 1.0911 0.033 Uiso 1 1 calc R
N8A N 0.14278(8) 0.51502(10) 0.9766(3) 0.0243(6) Uani 1 1 d .
C1A C -0.05665(11) 0.39138(12) 0.5189(3) 0.0294(7) Uani 1 1 d .
C2A C -0.04395(11) 0.33404(12) 0.5444(3) 0.0272(7) Uani 1 1 d .
C3A C -0.06756(12) 0.29447(12) 0.4653(4) 0.0324(8) Uani 1 1 d .
H3A1 H -0.0911 0.3035 0.3964 0.039 Uiso 1 1 calc R
C4A C -0.05573(12) 0.24158(13) 0.4898(4) 0.0366(8) Uani 1 1 d .
H4A H -0.0716 0.2145 0.4387 0.044 Uiso 1 1 calc R
C5A C -0.02030(12) 0.22945(13) 0.5905(4) 0.0372(8) Uani 1 1 d .
H5A H -0.0117 0.1940 0.6092 0.045 Uiso 1 1 calc R
C6A C 0.00241(11) 0.27114(12) 0.6639(4) 0.0301(8) Uani 1 1 d .
C7A C 0.04336(11) 0.25902(12) 0.7704(4) 0.0298(7) Uani 1 1 d .
C8A C -0.04761(10) 0.48208(11) 0.6239(3) 0.0228(7) Uani 1 1 d .
C9A C -0.06455(10) 0.51087(12) 0.5055(3) 0.0253(7) Uani 1 1 d .
H9A H -0.0744 0.4937 0.4217 0.030 Uiso 1 1 calc R
C10A C -0.06609(11) 0.56605(12) 0.5180(4) 0.0317(8) Uani 1 1 d .
H10A H -0.0768 0.5866 0.4407 0.038 Uiso 1 1 calc R
C11A C -0.05209(11) 0.59074(12) 0.6419(3) 0.0272(7) Uani 1 1 d .
H11A H -0.0532 0.6278 0.6511 0.033 Uiso 1 1 calc R
C12A C -0.03609(10) 0.55845(11) 0.7536(3) 0.0223(7) Uani 1 1 d .
C13A C 0.10015(11) 0.30333(12) 0.9419(3) 0.0287(7) Uani 1 1 d .
C14A C 0.12886(12) 0.25956(13) 0.9811(4) 0.0406(9) Uani 1 1 d .
H14A H 0.1232 0.2256 0.9433 0.049 Uiso 1 1 calc R
C15A C 0.16655(12) 0.26914(14) 1.0801(4) 0.0456(10) Uani 1 1 d .
H15A H 0.1866 0.2409 1.1092 0.055 Uiso 1 1 calc R
C16A C 0.17485(12) 0.31905(13) 1.1355(4) 0.0366(8) Uani 1 1 d .
H16A H 0.1999 0.3252 1.2022 0.044 Uiso 1 1 calc R
C17A C 0.14447(11) 0.36016(12) 1.0886(3) 0.0287(7) Uani 1 1 d .
C18A C 0.01670(10) 0.58033(10) 0.9708(3) 0.0198(6) Uani 1 1 d .
C19A C 0.05702(10) 0.54339(11) 0.9267(3) 0.0240(7) Uani 1 1 d .
H19A H 0.0599 0.5447 0.8237 0.029 Uiso 1 1 calc R
H19B H 0.0484 0.5070 0.9527 0.029 Uiso 1 1 calc R
C20A C 0.10621(10) 0.55745(11) 0.9949(3) 0.0251(7) Uani 1 1 d .
H20A H 0.1183 0.5903 0.9529 0.030 Uiso 1 1 calc R
H20B H 0.1019 0.5638 1.0961 0.030 Uiso 1 1 calc R
C21A C 0.18298(10) 0.43755(12) 1.2186(3) 0.0254(7) Uani 1 1 d .
C22A C 0.17903(11) 0.49824(13) 1.2202(3) 0.0304(8) Uani 1 1 d .
H22A H 0.2037 0.5125 1.2857 0.036 Uiso 1 1 calc R
H22B H 0.1470 0.5083 1.2554 0.036 Uiso 1 1 calc R
C23A C 0.18587(10) 0.52361(12) 1.0729(3) 0.0270(7) Uani 1 1 d .
H23A H 0.1914 0.5618 1.0843 0.032 Uiso 1 1 calc R
H23B H 0.2148 0.5084 1.0296 0.032 Uiso 1 1 calc R
C24A C 0.15860(11) 0.50869(12) 0.8273(3) 0.0285(7) Uani 1 1 d .
H24A H 0.1890 0.5283 0.8139 0.034 Uiso 1 1 calc R
H24B H 0.1338 0.5238 0.7634 0.034 Uiso 1 1 calc R
C25A C 0.16643(11) 0.45009(12) 0.7901(3) 0.0295(7) Uani 1 1 d .
H25A H 0.1880 0.4344 0.8623 0.035 Uiso 1 1 calc R
H25B H 0.1350 0.4318 0.7950 0.035 Uiso 1 1 calc R
C26A C 0.18801(12) 0.43915(13) 0.6451(4) 0.0329(8) Uani 1 1 d .
H26A H 0.2204 0.4552 0.6407 0.040 Uiso 1 1 calc R
H26B H 0.1674 0.4556 0.5718 0.040 Uiso 1 1 calc R
C27A C 0.19196(14) 0.37923(14) 0.6158(4) 0.0454(9) Uani 1 1 d .
H27A H 0.2123 0.3628 0.6882 0.068 Uiso 1 1 calc R
H27B H 0.2062 0.3737 0.5241 0.068 Uiso 1 1 calc R
H27C H 0.1598 0.3635 0.6168 0.068 Uiso 1 1 calc R
O1B O 0.43829(8) 0.79058(8) 0.6367(2) 0.0379(6) Uani 1 1 d .
O2B O 0.56326(8) 0.61125(8) 1.0884(2) 0.0339(5) Uani 1 1 d .
O3B O 0.29196(8) 0.57061(10) 0.1742(3) 0.0477(7) Uani 1 1 d .
O4B O 0.48674(7) 0.39187(7) 0.4334(2) 0.0242(5) Uani 1 1 d .
N1B N 0.43117(9) 0.69949(10) 0.6175(3) 0.0300(6) Uani 1 1 d .
H1B H 0.4430 0.6703 0.6527 0.036 Uiso 1 1 calc R
N2B N 0.49975(9) 0.68506(9) 0.8228(3) 0.0260(6) Uani 1 1 d .
N3B N 0.53437(8) 0.58278(9) 0.8691(3) 0.0233(6) Uani 1 1 d .
H3B H 0.5202 0.5939 0.7919 0.028 Uiso 1 1 calc R
N4B N 0.38582(9) 0.64183(10) 0.4813(3) 0.0284(6) Uani 1 1 d .
N5B N 0.53034(8) 0.50131(9) 0.7575(2) 0.0204(5) Uani 1 1 d .
N6B N 0.34402(9) 0.57529(10) 0.3665(3) 0.0311(6) Uani 1 1 d .
H6B H 0.3592 0.5554 0.4278 0.037 Uiso 1 1 calc R
N7B N 0.52882(8) 0.42101(9) 0.6256(3) 0.0248(6) Uani 1 1 d .
H7B H 0.5521 0.4006 0.5967 0.030 Uiso 1 1 calc R
N8B N 0.35824(8) 0.47857(10) 0.5199(3) 0.0258(6) Uani 1 1 d .
C1B C 0.45046(11) 0.74524(12) 0.6719(3) 0.0296(7) Uani 1 1 d .
C2B C 0.48935(11) 0.73610(12) 0.7864(3) 0.0289(7) Uani 1 1 d .
C3B C 0.51235(12) 0.77998(12) 0.8497(4) 0.0327(8) Uani 1 1 d .
H3B1 H 0.5047 0.8146 0.8202 0.039 Uiso 1 1 calc R
C4B C 0.54693(12) 0.77121(12) 0.9577(4) 0.0342(8) Uani 1 1 d .
H4B H 0.5627 0.7999 1.0024 0.041 Uiso 1 1 calc R
C5B C 0.55758(12) 0.71920(12) 0.9979(4) 0.0334(8) Uani 1 1 d .
H5B H 0.5803 0.7120 1.0707 0.040 Uiso 1 1 calc R
C6B C 0.53328(11) 0.67762(11) 0.9260(3) 0.0259(7) Uani 1 1 d .
C7B C 0.54501(11) 0.62100(12) 0.9707(3) 0.0265(7) Uani 1 1 d .
C8B C 0.39464(11) 0.69319(12) 0.5118(3) 0.0293(8) Uani 1 1 d .
C9B C 0.37033(12) 0.73529(13) 0.4445(4) 0.0414(9) Uani 1 1 d .
H9B H 0.3773 0.7708 0.4677 0.050 Uiso 1 1 calc R
C10B C 0.33528(13) 0.72225(14) 0.3412(4) 0.0466(10) Uani 1 1 d .
H10B H 0.3188 0.7495 0.2924 0.056 Uiso 1 1 calc R
C11B C 0.32441(12) 0.66933(14) 0.3096(4) 0.0444(10) Uani 1 1 d .
H11B H 0.3007 0.6603 0.2411 0.053 Uiso 1 1 calc R
C12B C 0.35059(11) 0.63038(13) 0.3847(4) 0.0322(8) Uani 1 1 d .
C13B C 0.54401(10) 0.52808(11) 0.8773(3) 0.0203(6) Uani 1 1 d .
C14B C 0.56705(10) 0.50312(12) 0.9942(3) 0.0234(7) Uani 1 1 d .
H14B H 0.5760 0.5226 1.0752 0.028 Uiso 1 1 calc R
C15B C 0.57610(11) 0.44875(12) 0.9858(3) 0.0278(7) Uani 1 1 d .
H15B H 0.5915 0.4312 1.0619 0.033 Uiso 1 1 calc R
C16B C 0.56238(10) 0.42040(11) 0.8647(3) 0.0243(7) Uani 1 1 d .
H16B H 0.5682 0.3838 0.8574 0.029 Uiso 1 1 calc R
C17B C 0.53955(10) 0.44867(11) 0.7543(3) 0.0219(7) Uani 1 1 d .
C18B C 0.31681(11) 0.54840(13) 0.2648(4) 0.0336(8) Uani 1 1 d .
C19B C 0.32154(11) 0.48830(13) 0.2755(3) 0.0297(7) Uani 1 1 d .
H19C H 0.3535 0.4780 0.2402 0.036 Uiso 1 1 calc R
H19D H 0.2968 0.4721 0.2134 0.036 Uiso 1 1 calc R
C20B C 0.31603(11) 0.46547(13) 0.4253(3) 0.0305(8) Uani 1 1 d .
H20C H 0.2862 0.4796 0.4664 0.037 Uiso 1 1 calc R
H20D H 0.3127 0.4268 0.4191 0.037 Uiso 1 1 calc R
C21B C 0.48804(10) 0.42121(11) 0.5401(3) 0.0227(7) Uani 1 1 d .
C22B C 0.44500(10) 0.45587(11) 0.5812(3) 0.0250(7) Uani 1 1 d .
H22C H 0.4527 0.4931 0.5625 0.030 Uiso 1 1 calc R
H22D H 0.4394 0.4521 0.6826 0.030 Uiso 1 1 calc R
C23B C 0.39848(10) 0.44046(12) 0.4982(3) 0.0241(7) Uani 1 1 d .
H23C H 0.4057 0.4388 0.3973 0.029 Uiso 1 1 calc R
H23D H 0.3881 0.4051 0.5280 0.029 Uiso 1 1 calc R
C24B C 0.34284(11) 0.48266(13) 0.6709(3) 0.0293(7) Uani 1 1 d .
H24C H 0.3152 0.5071 0.6750 0.035 Uiso 1 1 calc R
H24D H 0.3696 0.4986 0.7260 0.035 Uiso 1 1 calc R
C25B C 0.32837(11) 0.43044(13) 0.7425(3) 0.0348(8) Uani 1 1 d .
H25C H 0.3571 0.4077 0.7531 0.042 Uiso 1 1 calc R
H25D H 0.3046 0.4118 0.6824 0.042 Uiso 1 1 calc R
C26B C 0.30641(13) 0.44030(15) 0.8888(4) 0.0421(9) Uani 1 1 d .
H26C H 0.2766 0.4613 0.8772 0.050 Uiso 1 1 calc R
H26D H 0.3295 0.4610 0.9465 0.050 Uiso 1 1 calc R
C27B C 0.29432(15) 0.38812(16) 0.9669(4) 0.0544(11) Uani 1 1 d .
H27D H 0.2716 0.3674 0.9100 0.082 Uiso 1 1 calc R
H27E H 0.2799 0.3964 1.0570 0.082 Uiso 1 1 calc R
H27F H 0.3239 0.3679 0.9827 0.082 Uiso 1 1 calc R

loop_
_atom_site_aniso_label
_atom_site_aniso_U_11
_atom_site_aniso_U_22
_atom_site_aniso_U_33
_atom_site_aniso_U_23
_atom_site_aniso_U_13
_atom_site_aniso_U_12
O1A 0.0542(15) 0.0347(13) 0.0272(13) -0.0041(11) -0.0153(11) 0.0011(11)
O2A 0.0518(15) 0.0191(12) 0.0522(17) -0.0017(11) 0.0011(12) 0.0055(10)
O3A 0.0294(12) 0.0239(11) 0.0235(12) -0.0005(10) -0.0011(9) 0.0010(9)
O4A 0.0341(13) 0.0446(14) 0.0370(14) 0.0081(12) -0.0101(11) 0.0041(11)
N1A 0.0314(14) 0.0215(13) 0.0190(14) -0.0012(11) -0.0016(11) -0.0010(10)
N2A 0.0295(14) 0.0253(14) 0.0235(15) -0.0018(12) 0.0027(11) 0.0004(11)
N3A 0.0304(15) 0.0163(13) 0.0366(16) -0.0002(12) 0.0016(12) 0.0020(10)
N4A 0.0224(13) 0.0270(14) 0.0211(14) -0.0023(12) 0.0016(11) -0.0013(10)
N5A 0.0235(14) 0.0252(14) 0.0319(16) 0.0027(12) 0.0039(12) 0.0043(11)
N6A 0.0218(13) 0.0232(13) 0.0240(14) -0.0053(11) 0.0006(11) 0.0049(10)
N7A 0.0204(13) 0.0293(15) 0.0329(16) 0.0030(12) -0.0031(11) 0.0047(10)
N8A 0.0198(13) 0.0309(14) 0.0221(14) -0.0025(12) 0.0000(11) 0.0017(10)
C1A 0.0307(18) 0.0331(18) 0.0244(18) -0.0057(15) 0.0018(14) -0.0024(14)
C2A 0.0284(17) 0.0247(16) 0.0289(19) -0.0064(14) 0.0075(14) -0.0028(13)
C3A 0.0368(19) 0.0323(19) 0.0282(19) -0.0115(15) 0.0032(15) -0.0046(14)
C4A 0.042(2) 0.0332(19) 0.034(2) -0.0114(16) 0.0091(16) -0.0096(15)
C5A 0.046(2) 0.0243(17) 0.042(2) -0.0050(16) 0.0075(17) -0.0030(15)
C6A 0.0362(19) 0.0221(17) 0.0325(19) -0.0049(15) 0.0124(15) -0.0044(13)
C7A 0.0333(18) 0.0220(17) 0.034(2) -0.0012(15) 0.0096(15) -0.0003(14)
C8A 0.0225(16) 0.0259(16) 0.0200(16) -0.0055(14) 0.0035(13) 0.0023(12)
C9A 0.0274(17) 0.0323(18) 0.0160(16) -0.0013(14) -0.0067(13) 0.0020(13)
C10A 0.0323(18) 0.0337(19) 0.0289(19) 0.0062(16) -0.0055(14) 0.0074(14)
C11A 0.0280(17) 0.0216(16) 0.0318(19) -0.0008(14) -0.0033(14) 0.0026(13)
C12A 0.0203(15) 0.0258(17) 0.0208(16) -0.0051(13) -0.0016(12) -0.0006(12)
C13A 0.0276(17) 0.0273(17) 0.0314(19) 0.0079(15) 0.0072(14) 0.0033(13)
C14A 0.041(2) 0.0287(18) 0.052(2) 0.0017(17) 0.0028(17) 0.0039(15)
C15A 0.032(2) 0.039(2) 0.065(3) 0.014(2) -0.0088(18) 0.0087(16)
C16A 0.0349(19) 0.0311(19) 0.044(2) 0.0057(17) -0.0087(16) 0.0045(14)
C17A 0.0223(16) 0.0318(18) 0.0320(19) 0.0032(15) 0.0047(14) 0.0015(13)
C18A 0.0217(15) 0.0144(14) 0.0234(17) 0.0033(13) 0.0045(13) -0.0024(11)
C19A 0.0281(17) 0.0227(15) 0.0211(16) 0.0021(13) 0.0009(13) 0.0038(12)
C20A 0.0289(17) 0.0219(16) 0.0246(17) 0.0013(13) -0.0012(13) 0.0004(12)
C21A 0.0203(16) 0.0361(18) 0.0199(17) 0.0020(15) 0.0019(13) 0.0002(13)
C22A 0.0237(17) 0.044(2) 0.0230(18) 0.0010(16) -0.0003(13) -0.0031(14)
C23A 0.0195(16) 0.0318(17) 0.0298(18) 0.0009(15) 0.0016(13) -0.0004(12)
C24A 0.0217(16) 0.0376(18) 0.0261(18) 0.0047(15) 0.0015(13) 0.0008(13)
C25A 0.0287(17) 0.0382(19) 0.0217(17) -0.0047(15) 0.0041(14) -0.0009(14)
C26A 0.0292(18) 0.0385(19) 0.0312(19) 0.0010(16) 0.0026(14) 0.0038(14)
C27A 0.053(2) 0.048(2) 0.035(2) -0.0015(18) 0.0002(18) 0.0095(18)
O1B 0.0482(15) 0.0242(12) 0.0411(15) -0.0014(11) -0.0041(11) 0.0056(10)
O2B 0.0466(14) 0.0324(12) 0.0224(12) -0.0033(10) -0.0070(10) -0.0026(10)
O3B 0.0378(14) 0.0502(15) 0.0541(17) 0.0128(14) -0.0232(12) -0.0084(11)
O4B 0.0308(12) 0.0247(11) 0.0172(11) -0.0043(10) -0.0006(9) 0.0012(9)
N1B 0.0329(15) 0.0224(14) 0.0346(16) 0.0000(12) -0.0056(12) 0.0074(11)
N2B 0.0304(15) 0.0245(14) 0.0231(14) -0.0058(12) 0.0036(11) -0.0001(11)
N3B 0.0275(14) 0.0219(13) 0.0203(14) -0.0014(11) -0.0011(11) -0.0002(10)
N4B 0.0225(14) 0.0302(15) 0.0325(16) -0.0005(13) -0.0009(12) 0.0020(11)
N5B 0.0234(13) 0.0184(13) 0.0193(14) -0.0026(11) -0.0022(10) -0.0008(10)
N6B 0.0295(15) 0.0329(15) 0.0306(16) 0.0015(13) -0.0078(12) 0.0018(12)
N7B 0.0233(13) 0.0233(13) 0.0277(15) -0.0033(12) -0.0022(11) 0.0029(10)
N8B 0.0232(14) 0.0309(14) 0.0231(14) -0.0049(12) -0.0048(11) -0.0015(10)
C1B 0.0384(19) 0.0194(17) 0.0310(19) -0.0066(15) 0.0039(15) 0.0047(13)
C2B 0.0337(18) 0.0246(17) 0.0286(19) -0.0050(14) 0.0041(14) 0.0047(13)
C3B 0.042(2) 0.0218(16) 0.034(2) -0.0046(15) 0.0017(16) 0.0019(14)
C4B 0.046(2) 0.0262(18) 0.030(2) -0.0091(15) -0.0016(16) -0.0046(15)
C5B 0.043(2) 0.0276(18) 0.029(2) -0.0057(15) 0.0002(16) 0.0003(14)
C6B 0.0322(18) 0.0226(16) 0.0230(17) -0.0037(14) 0.0051(14) -0.0039(13)
C7B 0.0311(17) 0.0251(16) 0.0235(18) -0.0086(14) 0.0028(14) -0.0008(13)
C8B 0.0241(17) 0.0340(19) 0.0297(19) -0.0014(15) -0.0012(14) 0.0045(13)
C9B 0.038(2) 0.0290(19) 0.057(2) 0.0037(18) -0.0067(18) 0.0052(15)
C10B 0.042(2) 0.038(2) 0.060(3) 0.0105(19) -0.0140(19) 0.0060(16)
C11B 0.034(2) 0.044(2) 0.054(2) 0.0115(19) -0.0169(17) -0.0051(16)
C12B 0.0247(17) 0.0334(19) 0.039(2) 0.0037(16) -0.0005(15) 0.0026(14)
C13B 0.0193(15) 0.0204(15) 0.0213(16) 0.0025(13) -0.0004(12) -0.0021(11)
C14B 0.0263(16) 0.0290(17) 0.0149(16) -0.0038(13) -0.0021(12) -0.0040(12)
C15B 0.0291(17) 0.0279(17) 0.0263(18) 0.0030(14) -0.0022(14) -0.0008(13)
C16B 0.0301(17) 0.0177(15) 0.0250(17) -0.0010(13) -0.0015(13) -0.0018(12)
C17B 0.0187(15) 0.0196(15) 0.0274(18) -0.0025(13) 0.0000(13) -0.0037(11)
C18B 0.0241(17) 0.039(2) 0.037(2) 0.0029(17) -0.0047(15) -0.0038(14)
C19B 0.0201(16) 0.0417(19) 0.0271(18) -0.0060(16) -0.0017(13) -0.0049(13)
C20B 0.0231(17) 0.0385(19) 0.0298(19) -0.0010(15) -0.0042(14) -0.0040(14)
C21B 0.0262(16) 0.0182(15) 0.0236(17) 0.0005(13) 0.0003(13) 0.0002(12)
C22B 0.0280(17) 0.0250(16) 0.0219(17) -0.0010(14) 0.0006(13) -0.0030(12)
C23B 0.0222(16) 0.0300(17) 0.0200(16) -0.0049(14) -0.0014(13) -0.0004(12)
C24B 0.0197(16) 0.0414(19) 0.0268(18) -0.0059(16) -0.0003(13) -0.0017(13)
C25B 0.0266(17) 0.045(2) 0.033(2) -0.0049(17) 0.0008(15) -0.0003(15)
C26B 0.036(2) 0.065(2) 0.0254(19) -0.0106(18) 0.0079(15) -0.0130(17)
C27B 0.061(3) 0.079(3) 0.024(2) -0.004(2) 0.0145(18) -0.017(2)

loop_
_atom_type_symbol
_atom_type_description
_atom_type_scat_dispersion_real
_atom_type_scat_dispersion_imag
_atom_type_scat_source
C C 0.0033 0.0016 'International Tables Vol C Tables 4.2.6.8 and 6.1.1.4'
H H 0.0000 0.0000 'International Tables Vol C Tables 4.2.6.8 and 6.1.1.4'
N N 0.0061 0.0033 'International Tables Vol C Tables 4.2.6.8 and 6.1.1.4'
O O 0.0106 0.0060 'International Tables Vol C Tables 4.2.6.8 and 6.1.1.4'

loop_
_geom_angle_atom_site_label_1
_geom_angle_atom_site_label_2
_geom_angle_atom_site_label_3
_geom_angle
C1A N1A C8A 127.4(3)
C1A N1A H1A 116.3
C8A N1A H1A 116.3
C6A N2A C2A 117.1(3)
C7A N3A C13A 127.2(3)
C7A N3A H3A 116.4
C13A N3A H3A 116.4
C12A N4A C8A 116.1(3)
C17A N5A C13A 118.4(3)
C18A N6A C12A 129.8(2)
C18A N6A H6A 115.1
C12A N6A H6A 115.1
C21A N7A C17A 128.8(3)
C21A N7A H7A 115.6
C17A N7A H7A 115.6
C20A N8A C24A 113.5(2)
C20A N8A C23A 110.8(2)
C24A N8A C23A 110.5(2)
O1A C1A N1A 124.3(3)
O1A C1A C2A 119.8(3)
N1A C1A C2A 115.9(3)
N2A C2A C3A 122.5(3)
N2A C2A C1A 117.9(3)
C3A C2A C1A 119.6(3)
C4A C3A C2A 119.3(3)
C4A C3A H3A1 120.4
C2A C3A H3A1 120.4
C5A C4A C3A 119.1(3)
C5A C4A H4A 120.5
C3A C4A H4A 120.5
C4A C5A C6A 118.5(3)
C4A C5A H5A 120.7
C6A C5A H5A 120.7
N2A C6A C5A 123.6(3)
N2A C6A C7A 116.9(3)
C5A C6A C7A 119.6(3)
O2A C7A N3A 124.8(3)
O2A C7A C6A 120.3(3)
N3A C7A C6A 114.8(3)
N4A C8A C9A 123.7(3)
N4A C8A N1A 113.2(3)
C9A C8A N1A 123.1(3)
C10A C9A C8A 117.1(3)
C10A C9A H9A 121.4
C8A C9A H9A 121.4
C11A C10A C9A 120.9(3)
C11A C10A H10A 119.5
C9A C10A H10A 119.5
C10A C11A C12A 117.4(3)
C10A C11A H11A 121.3
C12A C11A H11A 121.3
N4A C12A C11A 124.7(3)
N4A C12A N6A 117.0(3)
C11A C12A N6A 118.1(2)
N5A C13A C14A 123.1(3)
N5A C13A N3A 111.7(2)
C14A C13A N3A 125.2(3)
C13A C14A C15A 116.5(3)
C13A C14A H14A 121.8
C15A C14A H14A 121.8
C16A C15A C14A 121.7(3)
C16A C15A H15A 119.2
C14A C15A H15A 119.2
C15A C16A C17A 117.5(3)
C15A C16A H16A 121.3
C17A C16A H16A 121.3
N5A C17A C16A 122.9(3)
N5A C17A N7A 111.8(3)
C16A C17A N7A 125.2(3)
O3A C18A N6A 118.4(2)
O3A C18A C19A 122.8(3)
N6A C18A C19A 118.8(3)
C18A C19A C20A 112.8(2)
C18A C19A H19A 109.0
C20A C19A H19A 109.0
C18A C19A H19B 109.0
C20A C19A H19B 109.0
H19A C19A H19B 107.8
N8A C20A C19A 112.3(2)
N8A C20A H20A 109.1
C19A C20A H20A 109.1
N8A C20A H20B 109.1
C19A C20A H20B 109.1
H20A C20A H20B 107.9
O4A C21A N7A 124.1(3)
O4A C21A C22A 123.4(3)
N7A C21A C22A 112.4(2)
C21A C22A C23A 113.2(3)
C21A C22A H22A 108.9
C23A C22A H22A 108.9
C21A C22A H22B 108.9
C23A C22A H22B 108.9
H22A C22A H22B 107.8
N8A C23A C22A 112.4(2)
N8A C23A H23A 109.1
C22A C23A H23A 109.1
N8A C23A H23B 109.1
C22A C23A H23B 109.1
H23A C23A H23B 107.9
N8A C24A C25A 111.4(2)
N8A C24A H24A 109.4
C25A C24A H24A 109.4
N8A C24A H24B 109.4
C25A C24A H24B 109.4
H24A C24A H24B 108.0
C26A C25A C24A 116.0(3)
C26A C25A H25A 108.3
C24A C25A H25A 108.3
C26A C25A H25B 108.3
C24A C25A H25B 108.3
H25A C25A H25B 107.4
C25A C26A C27A 111.6(3)
C25A C26A H26A 109.3
C27A C26A H26A 109.3
C25A C26A H26B 109.3
C27A C26A H26B 109.3
H26A C26A H26B 108.0
C26A C27A H27A 109.5
C26A C27A H27B 109.5
H27A C27A H27B 109.5
C26A C27A H27C 109.5
H27A C27A H27C 109.5
H27B C27A H27C 109.5
C1B N1B C8B 128.9(3)
C1B N1B H1B 115.6
C8B N1B H1B 115.6
C6B N2B C2B 117.0(3)
C7B N3B C13B 127.2(3)
C7B N3B H3B 116.4
C13B N3B H3B 116.4
C8B N4B C12B 118.3(3)
C17B N5B C13B 117.1(2)
C18B N6B C12B 129.3(3)
C18B N6B H6B 115.4
C12B N6B H6B 115.4
C21B N7B C17B 130.9(2)
C21B N7B H7B 114.5
C17B N7B H7B 114.5
C23B N8B C20B 110.4(2)
C23B N8B C24B 113.6(2)
C20B N8B C24B 111.0(2)
O1B C1B N1B 125.3(3)
O1B C1B C2B 121.0(3)
N1B C1B C2B 113.7(3)
N2B C2B C3B 123.1(3)
N2B C2B C1B 117.6(3)
C3B C2B C1B 119.2(3)
C4B C3B C2B 118.8(3)
C4B C3B H3B1 120.6
C2B C3B H3B1 120.6
C5B C4B C3B 118.9(3)
C5B C4B H4B 120.5
C3B C4B H4B 120.5
C4B C5B C6B 118.2(3)
C4B C5B H5B 120.9
C6B C5B H5B 120.9
N2B C6B C5B 124.0(3)
N2B C6B C7B 118.2(3)
C5B C6B C7B 117.8(3)
O2B C7B N3B 124.2(3)
O2B C7B C6B 121.1(3)
N3B C7B C6B 114.7(3)
N4B C8B C9B 123.2(3)
N4B C8B N1B 112.5(3)
C9B C8B N1B 124.3(3)
C10B C9B C8B 117.1(3)
C10B C9B H9B 121.4
C8B C9B H9B 121.4
C11B C10B C9B 121.0(3)
C11B C10B H10B 119.5
C9B C10B H10B 119.5
C10B C11B C12B 117.0(3)
C10B C11B H11B 121.5
C12B C11B H11B 121.5
N4B C12B C11B 123.2(3)
N4B C12B N6B 112.4(3)
C11B C12B N6B 124.3(3)
N5B C13B N3B 112.9(2)
N5B C13B C14B 122.9(3)
N3B C13B C14B 124.2(3)
C15B C14B C13B 118.1(3)
C15B C14B H14B 121.0
C13B C14B H14B 121.0
C14B C15B C16B 120.2(3)
C14B C15B H15B 119.9
C16B C15B H15B 119.9
C15B C16B C17B 117.5(3)
C15B C16B H16B 121.3
C17B C16B H16B 121.3
N5B C17B C16B 124.3(3)
N5B C17B N7B 117.6(3)
C16B C17B N7B 118.0(2)
O3B C18B N6B 123.4(3)
O3B C18B C19B 123.2(3)
N6B C18B C19B 113.3(3)
C18B C19B C20B 115.0(3)
C18B C19B H19C 108.5
C20B C19B H19C 108.5
C18B C19B H19D 108.5
C20B C19B H19D 108.5
H19C C19B H19D 107.5
N8B C20B C19B 112.5(2)
N8B C20B H20C 109.1
C19B C20B H20C 109.1
N8B C20B H20D 109.1
C19B C20B H20D 109.1
H20C C20B H20D 107.8
O4B C21B N7B 119.0(3)
O4B C21B C22B 122.2(3)
N7B C21B C22B 118.7(3)
C21B C22B C23B 111.5(2)
C21B C22B H22C 109.3
C23B C22B H22C 109.3
C21B C22B H22D 109.3
C23B C22B H22D 109.3
H22C C22B H22D 108.0
N8B C23B C22B 112.4(2)
N8B C23B H23C 109.1
C22B C23B H23C 109.1
N8B C23B H23D 109.1
C22B C23B H23D 109.1
H23C C23B H23D 107.9
N8B C24B C25B 116.2(3)
N8B C24B H24C 108.2
C25B C24B H24C 108.2
N8B C24B H24D 108.2
C25B C24B H24D 108.2
H24C C24B H24D 107.4
C24B C25B C26B 111.5(3)
C24B C25B H25C 109.3
C26B C25B H25C 109.3
C24B C25B H25D 109.3
C26B C25B H25D 109.3
H25C C25B H25D 108.0
C25B C26B C27B 112.5(3)
C25B C26B H26C 109.1
C27B C26B H26C 109.1
C25B C26B H26D 109.1
C27B C26B H26D 109.1
H26C C26B H26D 107.8
C26B C27B H27D 109.5
C26B C27B H27E 109.5
H27D C27B H27E 109.5
C26B C27B H27F 109.5
H27D C27B H27F 109.5
H27E C27B H27F 109.5

loop_
_geom_bond_atom_site_label_1
_geom_bond_atom_site_label_2
_geom_bond_distance
O1A C1A 1.235(4)
O2A C7A 1.224(4)
O3A C18A 1.241(3)
O4A C21A 1.219(3)
N1A C1A 1.364(4)
N1A C8A 1.401(4)
N1A H1A 0.8600
N2A C6A 1.341(4)
N2A C2A 1.347(4)
N3A C7A 1.353(4)
N3A C13A 1.404(4)
N3A H3A 0.8600
N4A C12A 1.335(4)
N4A C8A 1.350(4)
N5A C17A 1.338(4)
N5A C13A 1.341(4)
N6A C18A 1.359(4)
N6A C12A 1.433(4)
N6A H6A 0.8600
N7A C21A 1.367(4)
N7A C17A 1.409(4)
N7A H7A 0.8600
N8A C20A 1.465(4)
N8A C24A 1.479(4)
N8A C23A 1.482(4)
C1A C2A 1.490(4)
C2A C3A 1.386(4)
C3A C4A 1.377(4)
C3A H3A1 0.9300
C4A C5A 1.371(5)
C4A H4A 0.9300
C5A C6A 1.386(4)
C5A H5A 0.9300
C6A C7A 1.513(5)
C8A C9A 1.394(4)
C9A C10A 1.383(4)
C9A H9A 0.9300
C10A C11A 1.363(4)
C10A H10A 0.9300
C11A C12A 1.385(4)
C11A H11A 0.9300
C13A C14A 1.389(4)
C14A C15A 1.390(5)
C14A H14A 0.9300
C15A C16A 1.367(5)
C15A H15A 0.9300
C16A C17A 1.384(4)
C16A H16A 0.9300
C18A C19A 1.497(4)
C19A C20A 1.514(4)
C19A H19A 0.9700
C19A H19B 0.9700
C20A H20A 0.9700
C20A H20B 0.9700
C21A C22A 1.518(4)
C22A C23A 1.533(4)
C22A H22A 0.9700
C22A H22B 0.9700
C23A H23A 0.9700
C23A H23B 0.9700
C24A C25A 1.519(4)
C24A H24A 0.9700
C24A H24B 0.9700
C25A C26A 1.515(4)
C25A H25A 0.9700
C25A H25B 0.9700
C26A C27A 1.524(4)
C26A H26A 0.9700
C26A H26B 0.9700
C27A H27A 0.9600
C27A H27B 0.9600
C27A H27C 0.9600
O1B C1B 1.223(3)
O2B C7B 1.226(4)
O3B C18B 1.210(4)
O4B C21B 1.239(3)
N1B C1B 1.353(4)
N1B C8B 1.399(4)
N1B H1B 0.8600
N2B C6B 1.330(4)
N2B C2B 1.347(4)
N3B C7B 1.375(4)
N3B C13B 1.392(3)
N3B H3B 0.8600
N4B C8B 1.334(4)
N4B C12B 1.337(4)
N5B C17B 1.338(3)
N5B C13B 1.353(4)
N6B C18B 1.372(4)
N6B C12B 1.396(4)
N6B H6B 0.8600
N7B C21B 1.357(4)
N7B C17B 1.415(4)
N7B H7B 0.8600
N8B C23B 1.467(4)
N8B C20B 1.475(4)
N8B C24B 1.486(4)
C1B C2B 1.511(4)
C2B C3B 1.389(4)
C3B C4B 1.387(5)
C3B H3B1 0.9300
C4B C5B 1.381(4)
C4B H4B 0.9300
C5B C6B 1.397(4)
C5B H5B 0.9300
C6B C7B 1.506(4)
C8B C9B 1.387(4)
C9B C10B 1.385(5)
C9B H9B 0.9300
C10B C11B 1.384(5)
C10B H10B 0.9300
C11B C12B 1.389(4)
C11B H11B 0.9300
C13B C14B 1.398(4)
C14B C15B 1.382(4)
C14B H14B 0.9300
C15B C16B 1.383(4)
C15B H15B 0.9300
C16B C17B 1.389(4)
C16B H16B 0.9300
C18B C19B 1.509(4)
C19B C20B 1.525(4)
C19B H19C 0.9700
C19B H19D 0.9700
C20B H20C 0.9700
C20B H20D 0.9700
C21B C22B 1.511(4)
C22B C23B 1.522(4)
C22B H22C 0.9700
C22B H22D 0.9700
C23B H23C 0.9700
C23B H23D 0.9700
C24B C25B 1.521(4)
C24B H24C 0.9700
C24B H24D 0.9700
C25B C26B 1.525(4)
C25B H25C 0.9700
C25B H25D 0.9700
C26B C27B 1.533(5)
C26B H26C 0.9700
C26B H26D 0.9700
C27B H27D 0.9600
C27B H27E 0.9600
C27B H27F 0.9600

loop_
_geom_torsion_atom_site_label_1
_geom_torsion_atom_site_label_2
_geom_torsion_atom_site_label_3
_geom_torsion_atom_site_label_4
_geom_torsion
C2A C1A N1A C8A 174.2(3)
C1A N1A C8A N4A 177.8(3)
N1A C8A N4A C12A 179.9(2)
C8A N4A C12A N6A 175.4(2)
N4A C12A N6A C18A 56.9(4)
C12A N6A C18A C19A -4.3(4)
N6A C18A C19A C20A 160.0(3)
C18A C19A C20A N8A 167.6(2)
C19A C20A N8A C23A -166.1(2)
C19A C20A N8A C24A 68.9(3)
C20A N8A C24A C25A -142.3(2)
C6A C7A N3A C13A -176.8(3)
C7A N3A C13A N5A -178.7(3)
N3A C13A N5A C17A -178.0(3)
C13A N5A C17A N7A 176.5(3)
N5A C17A N7A C21A -178.6(3)
C17A N7A C21A C22A 173.4(3)
N7A C21A C22A C23A -58.8(3)
C21A C22A C23A N8A 73.3(3)
C22A C23A N8A C20A 87.6(3)
C22A C23A N8A C24A -145.8(3)
C23A N8A C24A C25A 92.5(3)
N8A C24A C25A C26A -173.6(2)
C24A C25A C26A C27A -177.2(3)
C2B C1B N1B C8B 179.6(3)
C1B N1B C8B N4B 177.9(3)
N1B C8B N4B C12B 178.1(3)
C8B N4B C12B N6B -178.0(3)
N4B C12B N6B C18B -170.0(3)
C12B N6B C18B C19B 176.4(3)
N6B C18B C19B C20B 47.4(4)
C18B C19B C20B N8B -70.6(3)
C19B C20B N8B C23B -83.1(3)
C19B C20B N8B C24B 150.1(3)
C20B N8B C24B C25B 69.9(3)
C6B C7B N3B C13B 175.8(3)
C7B N3B C13B N5B -178.1(3)
N3B C13B N5B C17B 178.1(2)
C13B N5B C17B N7B -175.3(2)
N5B C17B N7B C21B -48.4(4)
C17B N7B C21B C22B 0.1(5)
N7B C21B C22B C23B -164.9(3)
C21B C22B C23B N8B -171.3(2)
C22B C23B N8B C20B 173.6(2)
C22B C23B N8B C24B -61.1(3)
C23B N8B C24B C25B -55.1(3)
N8B C24B C25B C26B -171.9(3)
C24B C25B C26B C27B -176.6(3)
